data_4348568
loop_
_publ_author_name
'Lamming, Glenn'
'El-Zubir, Osama'
'Kolokotroni, James'
'McGurk, Christopher'
'Waddell, Paul G.'
'Probert, Michael R.'
'Houlton, Andrew'

_publ_section_title
;
 Two-Dimensional Frameworks Based on Ag(I)-N Bond Formation: Single
 Crystal to Single Molecular Sheet Transformation.
;
_journal_issue 19
_journal_name_full 'Inorganic chemistry'
_journal_page_first 9644
_journal_page_last 9652
_journal_paper_doi 10.1021/acs.inorgchem.6b01365
_journal_volume 55
_journal_year 2016
_chemical_formula_moiety 'C18 H20 N4'
_chemical_formula_sum 'C18 H20 N4'
_chemical_formula_weight 292.38
_space_group_crystal_system monoclinic
_space_group_IT_number 14
_space_group_name_Hall '-P 2yn'
_space_group_name_H-M_alt 'P 1 21/n 1'
_atom_sites_solution_hydrogens geom
_audit_creation_date 2016-04-12
_audit_creation_method
;
Olex2 1.2
(compiled 2015.01.26 svn.r3151 for OlexSys, GUI svn.r4998)
;
_cell_angle_alpha 90
_cell_angle_beta 93.8144(19)
_cell_angle_gamma 90
_cell_formula_units_Z 2
_cell_length_a 6.0581(4)
_cell_length_b 5.5638(4)
_cell_length_c 23.2277(14)
_cell_measurement_reflns_used 7109
_cell_measurement_temperature 120.0
_cell_measurement_theta_max 27.59
_cell_measurement_theta_min 3.43
_cell_volume 781.18(9)
_computing_cell_refinement 'Apex2 - SAINT (Bruker 2013)'
_computing_data_collection 'Apex2 (Bruker 2013)'
_computing_data_reduction 'Apex2 - SAINT (Bruker 2013)'
_computing_molecular_graphics 'Olex2 (Dolomanov et al., 2009)'
_computing_publication_material 'Olex2 (Dolomanov et al., 2009)'
_computing_structure_refinement 'XL (Sheldrick, 2008)'
_computing_structure_solution
;
SHELX, G.M. Sheldrick, Acta Cryst.
(2008). A64, 112-122
;
_diffrn_ambient_temperature 120.0
_diffrn_detector 'Bruker APEX2 area detector'
_diffrn_detector_area_resol_mean 0.0350
_diffrn_detector_type 'CCD area detector'
_diffrn_measured_fraction_theta_full 1.000
_diffrn_measured_fraction_theta_max 1.000
_diffrn_measurement_device 'three-circle diffractometer'
_diffrn_measurement_device_type 'Bruker SMART APEX2 area detector'
_diffrn_measurement_method '\w and \f scans'
_diffrn_radiation_collimation '0.3 x 1.5 Double Pinhole'
_diffrn_radiation_monochromator 'mirror optics'
_diffrn_radiation_probe x-ray
_diffrn_radiation_type MoK\a
_diffrn_radiation_wavelength 0.71073
_diffrn_reflns_av_R_equivalents 0.0243
_diffrn_reflns_av_unetI/netI 0.0143
_diffrn_reflns_Laue_measured_fraction_full 1.000
_diffrn_reflns_Laue_measured_fraction_max 1.000
_diffrn_reflns_limit_h_max 7
_diffrn_reflns_limit_h_min -7
_diffrn_reflns_limit_k_max 7
_diffrn_reflns_limit_k_min -7
_diffrn_reflns_limit_l_max 30
_diffrn_reflns_limit_l_min -30
_diffrn_reflns_number 10533
_diffrn_reflns_point_group_measured_fraction_full 1.000
_diffrn_reflns_point_group_measured_fraction_max 1.000
_diffrn_reflns_theta_full 25.242
_diffrn_reflns_theta_max 27.589
_diffrn_reflns_theta_min 1.757
_diffrn_source 'microfocus sealed X-ray tube'
_diffrn_source_type 'Incoatec I\ms'
_exptl_absorpt_coefficient_mu 0.076
_exptl_absorpt_correction_T_max 0.7456
_exptl_absorpt_correction_T_min 0.7020
_exptl_absorpt_correction_type multi-scan
_exptl_absorpt_process_details
;
SADABS-2012/1 (Bruker,2012) was used for absorption correction.
wR2(int) was 0.1240 before and 0.0395 after correction.
The Ratio of minimum to maximum transmission is 0.9415.
The \l/2 correction factor is 0.0015.
;
_exptl_crystal_colour 'clear light colourless'
_exptl_crystal_colour_lustre clear
_exptl_crystal_colour_modifier light
_exptl_crystal_colour_primary colourless
_exptl_crystal_density_diffrn 1.243
_exptl_crystal_density_method 'not measured'
_exptl_crystal_description block
_exptl_crystal_F_000 312
_exptl_crystal_size_max 0.44
_exptl_crystal_size_mid 0.245
_exptl_crystal_size_min 0.2
_refine_diff_density_max 0.299
_refine_diff_density_min -0.236
_refine_diff_density_rms 0.050
_refine_ls_extinction_method none
_refine_ls_goodness_of_fit_ref 1.053
_refine_ls_hydrogen_treatment constr
_refine_ls_matrix_type full
_refine_ls_number_parameters 100
_refine_ls_number_reflns 1809
_refine_ls_number_restraints 0
_refine_ls_restrained_S_all 1.053
_refine_ls_R_factor_all 0.0427
_refine_ls_R_factor_gt 0.0395
_refine_ls_shift/su_max 0.001
_refine_ls_shift/su_mean 0.000
_refine_ls_structure_factor_coef Fsqd
_refine_ls_weighting_details 'w=1/[\s^2^(Fo^2^)+(0.0555P)^2^+0.2737P] where P=(Fo^2^+2Fc^2^)/3'
_refine_ls_weighting_scheme calc
_refine_ls_wR_factor_gt 0.1031
_refine_ls_wR_factor_ref 0.1063
_reflns_Friedel_coverage 0.000
_reflns_number_gt 1657
_reflns_number_total 1809
_reflns_threshold_expression 'I > 2\s(I)'
_cod_data_source_file ic6b01365_si_001.cif
_cod_data_source_block L1
_cod_database_code 4348568
_shelxl_version_number 2014/6
_shelx_space_group_comment
;
The symmetry employed for this shelxl refinement is uniquely defined
by the following loop, which should always be used as a source of
symmetry information in preference to the above space-group names.
They are only intended as comments.
;
_olex2_refinement_description
;
1. Fixed Uiso
 At 1.2 times of:
  All C(H) groups, All C(H,H) groups
2.a Ternary CH refined with riding coordinates:
 C7(H7)
2.b Secondary CH2 refined with riding coordinates:
 C8(H8A,H8B), C9(H9A,H9B)
2.c Aromatic/amide H refined with riding coordinates:
 C1(H1), C2(H2), C3(H3), C5(H5), C6(H6)
;
_olex2_submission_special_instructions 'No special instructions were received'

loop_
_space_group_symop_operation_xyz
'x, y, z'
'-x+1/2, y+1/2, -z+1/2'
'-x, -y, -z'
'x-1/2, -y-1/2, z-1/2'

loop_
_atom_site_label
_atom_site_type_symbol
_atom_site_fract_x
_atom_site_fract_y
_atom_site_fract_z
_atom_site_U_iso_or_equiv
_atom_site_adp_type
_atom_site_occupancy
_atom_site_site_symmetry_order
_atom_site_calc_flag
_atom_site_refinement_flags_posn
N1 N 0.33403(14) 0.74267(18) 0.19596(4) 0.0256(2) Uani 1 1 d .
N2 N 0.84472(15) 0.33164(16) 0.08093(4) 0.0225(2) Uani 1 1 d .
C1 C 0.48795(17) 0.9028(2) 0.21424(4) 0.0223(2) Uani 1 1 d .
H1 H 0.4460 1.0294 0.2387 0.027 Uiso 1 1 calc R
C2 C 0.70669(17) 0.89301(19) 0.19920(4) 0.0219(2) Uani 1 1 d .
H2 H 0.8112 1.0093 0.2136 0.026 Uiso 1 1 calc R
C3 C 0.76894(16) 0.71160(19) 0.16312(4) 0.0199(2) Uani 1 1 d .
H3 H 0.9166 0.7020 0.1519 0.024 Uiso 1 1 calc R
C4 C 0.61165(16) 0.54281(19) 0.14347(4) 0.0188(2) Uani 1 1 d .
C5 C 0.39810(17) 0.5662(2) 0.16176(5) 0.0238(2) Uani 1 1 d .
H5 H 0.2913 0.4493 0.1491 0.029 Uiso 1 1 calc R
C6 C 0.66525(16) 0.34132(19) 0.10583(4) 0.0199(2) Uani 1 1 d .
H6 H 0.5616 0.2141 0.1000 0.024 Uiso 1 1 calc R
C7 C 0.87980(17) 0.11866(19) 0.04562(4) 0.0205(2) Uani 1 1 d .
H7 H 0.7817 -0.0142 0.0577 0.025 Uiso 1 1 calc R
C8 C 1.12095(16) 0.0410(2) 0.05535(4) 0.0219(2) Uani 1 1 d .
H8A H 1.1523 -0.0003 0.0965 0.026 Uiso 1 1 calc R
H8B H 1.2181 0.1769 0.0462 0.026 Uiso 1 1 calc R
C9 C 0.82577(17) 0.1751(2) -0.01822(4) 0.0223(2) Uani 1 1 d .
H9A H 0.6670 0.2159 -0.0246 0.027 Uiso 1 1 calc R
H9B H 0.9132 0.3157 -0.0295 0.027 Uiso 1 1 calc R

loop_
_atom_site_aniso_label
_atom_site_aniso_U_11
_atom_site_aniso_U_22
_atom_site_aniso_U_33
_atom_site_aniso_U_23
_atom_site_aniso_U_13
_atom_site_aniso_U_12
N1 0.0192(4) 0.0291(5) 0.0287(5) -0.0019(4) 0.0039(3) 0.0013(4)
N2 0.0248(4) 0.0214(4) 0.0215(4) -0.0031(3) 0.0044(3) -0.0031(3)
C1 0.0239(5) 0.0232(5) 0.0199(5) -0.0006(4) 0.0022(4) 0.0028(4)
C2 0.0223(5) 0.0219(5) 0.0213(5) 0.0001(4) 0.0007(4) -0.0028(4)
C3 0.0178(5) 0.0236(5) 0.0184(5) 0.0024(4) 0.0019(3) -0.0004(4)
C4 0.0183(5) 0.0210(5) 0.0169(4) 0.0026(4) 0.0006(3) 0.0005(4)
C5 0.0181(5) 0.0263(5) 0.0270(5) -0.0023(4) 0.0013(4) -0.0027(4)
C6 0.0189(5) 0.0211(5) 0.0194(5) 0.0005(4) -0.0017(4) -0.0022(4)
C7 0.0215(5) 0.0197(5) 0.0207(5) -0.0029(4) 0.0037(4) -0.0039(4)
C8 0.0223(5) 0.0242(5) 0.0189(5) -0.0025(4) -0.0004(4) -0.0028(4)
C9 0.0215(5) 0.0232(5) 0.0220(5) -0.0014(4) 0.0000(4) 0.0001(4)

loop_
_atom_type_symbol
_atom_type_description
_atom_type_scat_dispersion_real
_atom_type_scat_dispersion_imag
_atom_type_scat_source
C C 0.0033 0.0016 'International Tables Vol C Tables 4.2.6.8 and 6.1.1.4'
H H 0.0000 0.0000 'International Tables Vol C Tables 4.2.6.8 and 6.1.1.4'
N N 0.0061 0.0033 'International Tables Vol C Tables 4.2.6.8 and 6.1.1.4'

loop_
_geom_angle_atom_site_label_1
_geom_angle_atom_site_label_2
_geom_angle_atom_site_label_3
_geom_angle
_geom_angle_site_symmetry_1
_geom_angle_site_symmetry_3
C5 N1 C1 116.98(9) . .
C6 N2 C7 116.82(9) . .
N1 C1 H1 118.4 . .
N1 C1 C2 123.28(10) . .
C2 C1 H1 118.4 . .
C1 C2 H2 120.5 . .
C3 C2 C1 118.90(9) . .
C3 C2 H2 120.5 . .
C2 C3 H3 120.5 . .
C2 C3 C4 118.90(9) . .
C4 C3 H3 120.5 . .
C3 C4 C5 117.74(9) . .
C3 C4 C6 122.36(9) . .
C5 C4 C6 119.88(9) . .
N1 C5 C4 124.18(10) . .
N1 C5 H5 117.9 . .
C4 C5 H5 117.9 . .
N2 C6 C4 122.28(9) . .
N2 C6 H6 118.9 . .
C4 C6 H6 118.9 . .
N2 C7 H7 109.3 . .
N2 C7 C8 108.62(8) . .
N2 C7 C9 110.30(8) . .
C8 C7 H7 109.3 . .
C8 C7 C9 110.04(8) . .
C9 C7 H7 109.3 . .
C7 C8 H8A 109.2 . .
C7 C8 H8B 109.2 . .
C7 C8 C9 112.06(8) . 3_755
H8A C8 H8B 107.9 . .
C9 C8 H8A 109.2 3_755 .
C9 C8 H8B 109.2 3_755 .
C7 C9 H9A 109.6 . .
C7 C9 H9B 109.6 . .
C8 C9 C7 110.25(9) 3_755 .
C8 C9 H9A 109.6 3_755 .
C8 C9 H9B 109.6 3_755 .
H9A C9 H9B 108.1 . .

loop_
_geom_bond_atom_site_label_1
_geom_bond_atom_site_label_2
_geom_bond_distance
_geom_bond_site_symmetry_2
N1 C1 1.3381(14) .
N1 C5 1.3366(14) .
N2 C6 1.2662(13) .
N2 C7 1.4647(13) .
C1 H1 0.9500 .
C1 C2 1.3937(14) .
C2 H2 0.9500 .
C2 C3 1.3805(14) .
C3 H3 0.9500 .
C3 C4 1.3930(14) .
C4 C5 1.3944(14) .
C4 C6 1.4711(14) .
C5 H5 0.9500 .
C6 H6 0.9500 .
C7 H7 1.0000 .
C7 C8 1.5257(14) .
C7 C9 1.5297(14) .
C8 H8A 0.9900 .
C8 H8B 0.9900 .
C8 C9 1.5270(14) 3_755
C9 C8 1.5270(14) 3_755
C9 H9A 0.9900 .
C9 H9B 0.9900 .

loop_
_geom_torsion_atom_site_label_1
_geom_torsion_atom_site_label_2
_geom_torsion_atom_site_label_3
_geom_torsion_atom_site_label_4
_geom_torsion
_geom_torsion_site_symmetry_4
N1 C1 C2 C3 0.80(16) .
N2 C7 C8 C9 -177.79(8) 3_755
N2 C7 C9 C8 175.72(8) 3_755
C1 N1 C5 C4 -1.30(16) .
C1 C2 C3 C4 -0.72(15) .
C2 C3 C4 C5 -0.28(15) .
C2 C3 C4 C6 -178.79(9) .
C3 C4 C5 N1 1.36(16) .
C3 C4 C6 N2 -12.61(16) .
C5 N1 C1 C2 0.19(16) .
C5 C4 C6 N2 168.92(10) .
C6 N2 C7 C8 -139.51(10) .
C6 N2 C7 C9 99.81(11) .
C6 C4 C5 N1 179.91(10) .
C7 N2 C6 C4 178.72(9) .
C8 C7 C9 C8 55.89(12) 3_755
C9 C7 C8 C9 -56.95(12) 3_755
